data_4028863
loop_
_publ_author_name
'Naoki Kise'
'Yusuke Kawano'
'Toshihiko Sakurai'

_publ_section_title
;
 Reductive Coupling of Phthalimides with Ketones and Aldehydes by
 Low-Valent Titanium: One-Pot Synthesis of Alkylideneisoindolin-1-ones
;
_journal_name_full 'Journal of Organic Chemistry'
_journal_page_first 12453
_journal_page_last 12459
_journal_paper_doi 10.1021/jo402125u
_journal_volume 78
_journal_year 2013
_chemical_formula_moiety 'C11 H11 N O'
_chemical_formula_sum 'C11 H11 N O'
_chemical_formula_weight 173.21
_chemical_melting_point 496
_chemical_name_systematic
; 
3-(propan-2-ylidene)isoindolin-1-one 
;
_space_group_IT_number 14
_symmetry_cell_setting monoclinic
_symmetry_space_group_name_Hall '-P 2yn'
_symmetry_space_group_name_H-M 'P 1 21/n 1'
_atom_sites_solution_hydrogens geom
_atom_sites_solution_primary direct
_atom_sites_solution_secondary difmap
_audit_creation_method SHELXL-97
_cell_angle_alpha 90.00
_cell_angle_beta 101.455(6)
_cell_angle_gamma 90.00
_cell_formula_units_Z 4
_cell_length_a 8.7086(12)
_cell_length_b 5.7304(6)
_cell_length_c 17.984(2)
_cell_measurement_temperature 173(2)
_cell_volume 879.59(18)
_computing_cell_refinement PROCESS-AUTO
_computing_data_collection PROCESS-AUTO
_computing_data_reduction PROCESS-AUTO
_computing_publication_material yadokari-XG
_computing_structure_refinement 'SHELXL-97 (Sheldrick, 1997)'
_computing_structure_solution 'SHELXS-97 (Sheldrick, 1990)'
_diffrn_ambient_temperature 173(2)
_diffrn_detector_area_resol_mean 10.00
_diffrn_measured_fraction_theta_full 0.991
_diffrn_measured_fraction_theta_max 0.991
_diffrn_measurement_device_type 'Rigaku RAXIS-RAPID'
_diffrn_measurement_method \w
_diffrn_radiation_monochromator graphite
_diffrn_radiation_source 'fine-focus sealed tube'
_diffrn_radiation_type MoK\a
_diffrn_radiation_wavelength 0.71075
_diffrn_reflns_av_R_equivalents 0.0225
_diffrn_reflns_av_sigmaI/netI 0.0146
_diffrn_reflns_limit_h_max 11
_diffrn_reflns_limit_h_min -11
_diffrn_reflns_limit_k_max 6
_diffrn_reflns_limit_k_min -7
_diffrn_reflns_limit_l_max 23
_diffrn_reflns_limit_l_min -23
_diffrn_reflns_number 8104
_diffrn_reflns_theta_full 27.48
_diffrn_reflns_theta_max 27.48
_diffrn_reflns_theta_min 4.24
_exptl_absorpt_coefficient_mu 0.084
_exptl_absorpt_correction_T_max 0.9751
_exptl_absorpt_correction_T_min 0.9590
_exptl_absorpt_correction_type multi-scan
_exptl_absorpt_process_details
;
    Higashi, T. (1995). Program for Absorption Correction.
    Rigaku Corporation, Tokyo, Japan.
;
_exptl_crystal_colour 'pale yellow'
_exptl_crystal_density_diffrn 1.308
_exptl_crystal_description block
_exptl_crystal_F_000 368
_exptl_crystal_size_max 0.50
_exptl_crystal_size_mid 0.40
_exptl_crystal_size_min 0.30
_refine_diff_density_max 0.234
_refine_diff_density_min -0.159
_refine_diff_density_rms 0.034
_refine_ls_extinction_method none
_refine_ls_goodness_of_fit_ref 1.066
_refine_ls_hydrogen_treatment refall
_refine_ls_matrix_type full
_refine_ls_number_parameters 124
_refine_ls_number_reflns 2004
_refine_ls_number_restraints 0
_refine_ls_restrained_S_all 1.066
_refine_ls_R_factor_all 0.0418
_refine_ls_R_factor_gt 0.0380
_refine_ls_shift/su_max 0.001
_refine_ls_shift/su_mean 0.000
_refine_ls_structure_factor_coef Fsqd
_refine_ls_weighting_details 'calc w=1/[\s^2^(Fo^2^)+(0.0459P)^2^+0.2742P] where P=(Fo^2^+2Fc^2^)/3'
_refine_ls_weighting_scheme calc
_refine_ls_wR_factor_gt 0.0969
_refine_ls_wR_factor_ref 0.0992
_reflns_number_gt 1801
_reflns_number_total 2004
_reflns_threshold_expression >2sigma(I)
_cod_data_source_file jo402125u_si_004.cif
_cod_data_source_block 4b
_cod_original_cell_volume 879.60(19)
_cod_original_sg_symbol_H-M 'P 21/n'
_cod_database_code 4028863

loop_
_symmetry_equiv_pos_as_xyz
'x, y, z'
'-x+1/2, y+1/2, -z+1/2'
'-x, -y, -z'
'x-1/2, -y-1/2, z-1/2'

loop_
_atom_site_label
_atom_site_type_symbol
_atom_site_fract_x
_atom_site_fract_y
_atom_site_fract_z
_atom_site_U_iso_or_equiv
_atom_site_adp_type
_atom_site_occupancy
_atom_site_symmetry_multiplicity
_atom_site_calc_flag
_atom_site_refinement_flags
N1 N 0.87531(11) 0.25026(17) 1.00515(5) 0.0273(2) Uani 1 1 d .
C1 C 0.85381(12) 0.2904(2) 0.92920(6) 0.0266(2) Uani 1 1 d .
O1 O 0.91772(10) 0.44505(15) 0.89806(4) 0.0332(2) Uani 1 1 d .
C2 C 0.74094(12) 0.11259(19) 0.89270(6) 0.0261(2) Uani 1 1 d .
C3 C 0.67614(13) 0.0842(2) 0.81614(6) 0.0301(3) Uani 1 1 d .
H1 H 0.7016 0.1872 0.7790 0.036 Uiso 1 1 calc R
C4 C 0.57270(14) -0.1004(2) 0.79579(7) 0.0332(3) Uani 1 1 d .
H2 H 0.5261 -0.1248 0.7440 0.040 Uiso 1 1 calc R
C5 C 0.53723(14) -0.2495(2) 0.85113(7) 0.0349(3) Uani 1 1 d .
H3 H 0.4675 -0.3760 0.8361 0.042 Uiso 1 1 calc R
C6 C 0.60086(14) -0.2190(2) 0.92794(7) 0.0319(3) Uani 1 1 d .
H4 H 0.5740 -0.3212 0.9649 0.038 Uiso 1 1 calc R
C7 C 0.70517(12) -0.03420(19) 0.94922(6) 0.0261(2) Uani 1 1 d .
C8 C 0.79114(12) 0.05242(19) 1.02310(6) 0.0257(2) Uani 1 1 d .
C9 C 0.79605(12) -0.0235(2) 1.09443(6) 0.0278(2) Uani 1 1 d .
C10 C 0.88818(15) 0.1006(2) 1.16230(6) 0.0340(3) Uani 1 1 d .
H5 H 0.9760 0.0022 1.1865 0.051 Uiso 1 1 calc R
H6 H 0.8202 0.1325 1.1985 0.051 Uiso 1 1 calc R
H7 H 0.9284 0.2480 1.1462 0.051 Uiso 1 1 calc R
C11 C 0.70934(15) -0.2385(2) 1.11119(7) 0.0342(3) Uani 1 1 d .
H8 H 0.5962 -0.2103 1.0975 0.051 Uiso 1 1 calc R
H9 H 0.7383 -0.2750 1.1654 0.051 Uiso 1 1 calc R
H10 H 0.7370 -0.3700 1.0816 0.051 Uiso 1 1 calc R
H11 H 0.9456(16) 0.335(3) 1.0403(8) 0.037(4) Uiso 1 1 d .

loop_
_atom_site_aniso_label
_atom_site_aniso_U_11
_atom_site_aniso_U_22
_atom_site_aniso_U_33
_atom_site_aniso_U_23
_atom_site_aniso_U_13
_atom_site_aniso_U_12
N1 0.0301(5) 0.0283(5) 0.0237(5) 0.0006(4) 0.0056(4) -0.0041(4)
C1 0.0267(5) 0.0287(5) 0.0248(5) -0.0001(4) 0.0064(4) -0.0003(4)
O1 0.0375(4) 0.0354(5) 0.0270(4) 0.0028(3) 0.0073(3) -0.0105(4)
C2 0.0254(5) 0.0268(5) 0.0270(5) -0.0010(4) 0.0075(4) -0.0002(4)
C3 0.0307(5) 0.0340(6) 0.0266(5) -0.0003(4) 0.0078(4) -0.0021(5)
C4 0.0332(6) 0.0376(6) 0.0283(6) -0.0062(5) 0.0049(4) -0.0025(5)
C5 0.0354(6) 0.0313(6) 0.0377(6) -0.0069(5) 0.0066(5) -0.0073(5)
C6 0.0348(6) 0.0286(6) 0.0335(6) 0.0006(5) 0.0092(5) -0.0038(5)
C7 0.0260(5) 0.0266(5) 0.0267(5) -0.0005(4) 0.0080(4) 0.0019(4)
C8 0.0253(5) 0.0248(5) 0.0280(5) 0.0008(4) 0.0075(4) 0.0007(4)
C9 0.0273(5) 0.0287(5) 0.0283(5) 0.0031(4) 0.0081(4) 0.0033(4)
C10 0.0397(6) 0.0363(6) 0.0258(6) 0.0039(5) 0.0058(5) -0.0011(5)
C11 0.0378(6) 0.0340(6) 0.0322(6) 0.0068(5) 0.0100(5) -0.0021(5)

loop_
_atom_type_symbol
_atom_type_description
_atom_type_scat_dispersion_real
_atom_type_scat_dispersion_imag
_atom_type_scat_source
C C 0.0033 0.0016 'International Tables Vol C Tables 4.2.6.8 and 6.1.1.4'
H H 0.0000 0.0000 'International Tables Vol C Tables 4.2.6.8 and 6.1.1.4'
N N 0.0061 0.0033 'International Tables Vol C Tables 4.2.6.8 and 6.1.1.4'
O O 0.0106 0.0060 'International Tables Vol C Tables 4.2.6.8 and 6.1.1.4'

loop_
_geom_angle_atom_site_label_1
_geom_angle_atom_site_label_2
_geom_angle_atom_site_label_3
_geom_angle
C1 N1 C8 112.86(9)
C1 N1 H11 122.6(9)
C8 N1 H11 124.3(9)
O1 C1 N1 126.18(10)
O1 C1 C2 127.77(10)
N1 C1 C2 106.05(9)
C3 C2 C7 122.90(10)
C3 C2 C1 128.68(10)
C7 C2 C1 108.42(9)
C2 C3 C4 117.67(11)
C2 C3 H1 121.2
C4 C3 H1 121.2
C3 C4 C5 120.18(11)
C3 C4 H2 119.9
C5 C4 H2 119.9
C4 C5 C6 122.05(11)
C4 C5 H3 119.0
C6 C5 H3 119.0
C5 C6 C7 118.37(11)
C5 C6 H4 120.8
C7 C6 H4 120.8
C6 C7 C2 118.82(10)
C6 C7 C8 133.40(10)
C2 C7 C8 107.77(10)
C9 C8 N1 123.61(10)
C9 C8 C7 131.55(11)
N1 C8 C7 104.83(9)
C8 C9 C10 122.18(11)
C8 C9 C11 122.16(11)
C10 C9 C11 115.66(10)
C9 C10 H5 109.5
C9 C10 H6 109.5
H5 C10 H6 109.5
C9 C10 H7 109.5
H5 C10 H7 109.5
H6 C10 H7 109.5
C9 C11 H8 109.5
C9 C11 H9 109.5
H8 C11 H9 109.5
C9 C11 H10 109.5
H8 C11 H10 109.5
H9 C11 H10 109.5

loop_
_geom_bond_atom_site_label_1
_geom_bond_atom_site_label_2
_geom_bond_distance
N1 C1 1.3608(14)
N1 C8 1.4216(14)
N1 H11 0.924(15)
C1 O1 1.2381(13)
C1 C2 1.4761(15)
C2 C3 1.3899(15)
C2 C7 1.4013(15)
C3 C4 1.3902(17)
C3 H1 0.9500
C4 C5 1.3923(18)
C4 H2 0.9500
C5 C6 1.3935(17)
C5 H3 0.9500
C6 C7 1.3980(16)
C6 H4 0.9500
C7 C8 1.4756(15)
C8 C9 1.3470(15)
C9 C10 1.5001(16)
C9 C11 1.5064(16)
C10 H5 0.9800
C10 H6 0.9800
C10 H7 0.9800
C11 H8 0.9800
C11 H9 0.9800
C11 H10 0.9800

loop_
_geom_torsion_atom_site_label_1
_geom_torsion_atom_site_label_2
_geom_torsion_atom_site_label_3
_geom_torsion_atom_site_label_4
_geom_torsion
C8 N1 C1 O1 -177.07(10)
C8 N1 C1 C2 2.61(12)
O1 C1 C2 C3 -2.96(19)
N1 C1 C2 C3 177.37(11)
O1 C1 C2 C7 177.01(11)
N1 C1 C2 C7 -2.66(12)
C7 C2 C3 C4 -0.64(17)
C1 C2 C3 C4 179.32(10)
C2 C3 C4 C5 -0.11(17)
C3 C4 C5 C6 0.91(19)
C4 C5 C6 C7 -0.95(18)
C5 C6 C7 C2 0.20(17)
C5 C6 C7 C8 178.74(11)
C3 C2 C7 C6 0.60(17)
C1 C2 C7 C6 -179.37(10)
C3 C2 C7 C8 -178.29(10)
C1 C2 C7 C8 1.74(12)
C1 N1 C8 C9 178.98(10)
C1 N1 C8 C7 -1.56(12)
C6 C7 C8 C9 0.5(2)
C2 C7 C8 C9 179.18(11)
C6 C7 C8 N1 -178.88(12)
C2 C7 C8 N1 -0.22(11)
N1 C8 C9 C10 2.02(17)
C7 C8 C9 C10 -177.29(11)
N1 C8 C9 C11 -178.00(10)
C7 C8 C9 C11 2.70(19)
